data_7003594
loop_
_publ_author_name
'Li, Shun-Li'
'Lan, Ya-Qian'
'Ma, Jian-Fang'
'Yang, Jin'
'Liu, Jie'
'Fu, Yao-Mei'
'Su, Zhong-Min'

_publ_section_title
;
 Inorganic--organic hybrid materials with different dimensions
 constructed from copper--fluconazole metal--organic units and Keggin
 polyanion clusters
;
_journal_issue 15
_journal_name_full 'Dalton Transactions'
_journal_page_first 2015
_journal_page_last 2025
_journal_paper_doi 10.1039/b717376h
_journal_year 2008
_chemical_formula_sum 'C52 H64 Cu4 F8 Mo12 N24 O54 Si'
_chemical_formula_weight 3474.80
_chemical_name_systematic
;
?
;
_space_group_IT_number 2
_symmetry_cell_setting triclinic
_symmetry_space_group_name_Hall '-P 1'
_symmetry_space_group_name_H-M 'P -1'
_atom_sites_solution_hydrogens geom
_atom_sites_solution_primary direct
_atom_sites_solution_secondary difmap
_audit_creation_method SHELXL-97
_cell_angle_alpha 72.8840(10)
_cell_angle_beta 74.2210(10)
_cell_angle_gamma 76.0090(10)
_cell_formula_units_Z 1
_cell_length_a 11.4060(5)
_cell_length_b 14.0900(5)
_cell_length_c 16.6140(6)
_cell_measurement_temperature 293(2)
_cell_measurement_theta_max 28.36
_cell_measurement_theta_min 1.88
_cell_volume 2417.36(16)
_computing_cell_refinement 'SMART (Bruker, 1997)'
_computing_data_collection 'SMART (Bruker, 1997)'
_computing_data_reduction SAINT
_computing_molecular_graphics 'SHELXTL-PLUS (Sheldrick, 1990)'
_computing_publication_material SHELXL-97
_computing_structure_refinement 'SHELXL-97 (Sheldrick, 1997)'
_computing_structure_solution 'SHELXS-97(Sheldrick, 1997)'
_diffrn_ambient_temperature 293(2)
_diffrn_measured_fraction_theta_full 0.987
_diffrn_measured_fraction_theta_max 0.914
_diffrn_measurement_device_type 'Bruker APEX CCD area-detector'
_diffrn_measurement_method '\w scans'
_diffrn_radiation_monochromator graphite
_diffrn_radiation_source 'fine-focus sealed tube'
_diffrn_radiation_type MoK\a
_diffrn_radiation_wavelength 0.71069
_diffrn_reflns_av_R_equivalents 0.0207
_diffrn_reflns_av_sigmaI/netI 0.0541
_diffrn_reflns_limit_h_max 15
_diffrn_reflns_limit_h_min -6
_diffrn_reflns_limit_k_max 18
_diffrn_reflns_limit_k_min -17
_diffrn_reflns_limit_l_max 21
_diffrn_reflns_limit_l_min -22
_diffrn_reflns_number 15018
_diffrn_reflns_theta_full 25.00
_diffrn_reflns_theta_max 28.36
_diffrn_reflns_theta_min 1.88
_diffrn_standards_number 0
_exptl_absorpt_coefficient_mu 2.495
_exptl_absorpt_correction_T_max 0.705
_exptl_absorpt_correction_T_min 0.626
_exptl_absorpt_correction_type multi-scan
_exptl_absorpt_process_details 'SADABS(Sheldrick, 1996)'
_exptl_crystal_colour blue
_exptl_crystal_density_diffrn 2.387
_exptl_crystal_density_method 'not measured'
_exptl_crystal_description block
_exptl_crystal_F_000 1682
_exptl_crystal_size_max 0.23
_exptl_crystal_size_mid 0.16
_exptl_crystal_size_min 0.14
_refine_diff_density_max 1.514
_refine_diff_density_min -1.855
_refine_diff_density_rms 0.152
_refine_ls_extinction_method none
_refine_ls_goodness_of_fit_ref 1.053
_refine_ls_hydrogen_treatment constr
_refine_ls_matrix_type full
_refine_ls_number_parameters 703
_refine_ls_number_reflns 11046
_refine_ls_number_restraints 0
_refine_ls_restrained_S_all 1.053
_refine_ls_R_factor_all 0.0981
_refine_ls_R_factor_gt 0.0640
_refine_ls_shift/su_max 0.001
_refine_ls_shift/su_mean 0.000
_refine_ls_structure_factor_coef Fsqd
_refine_ls_weighting_details 'calc w=1/[\s^2^(Fo^2^)+(0.0615P)^2^+12.4006P] where P=(Fo^2^+2Fc^2^)/3'
_refine_ls_weighting_scheme calc
_refine_ls_wR_factor_gt 0.1456
_refine_ls_wR_factor_ref 0.1671
_reflns_number_gt 7365
_reflns_number_total 11046
_reflns_threshold_expression >2sigma(I)
_cod_data_source_file b717376h.txt
_cod_data_source_block 2
_cod_depositor_comments
;
The following automatic conversions were performed:
'_symmetry_cell_setting' value 'Triclinic' changed to 'triclinic'
according to '/home/saulius/struct/CIF-dictionaries/cif_core.dic'
dictionary named 'cif_core.dic' version 2.4.1 from 2010-06-29.

Automatic conversion script
Id: cif_fix_enum 1527 2010-12-29 10:47:43Z saulius 
;
_cod_original_sg_symbol_Hall -P1
_cod_original_sg_symbol_H-M P-1
_cod_database_code 7003594

loop_
_symmetry_equiv_pos_as_xyz
'x, y, z'
'-x, -y, -z'

loop_
_atom_site_label
_atom_site_type_symbol
_atom_site_fract_x
_atom_site_fract_y
_atom_site_fract_z
_atom_site_U_iso_or_equiv
_atom_site_adp_type
_atom_site_occupancy
_atom_site_symmetry_multiplicity
_atom_site_calc_flag
_atom_site_refinement_flags
_atom_site_disorder_assembly
_atom_site_disorder_group
Cu1 Cu 0.04286(8) 0.59770(6) 0.98822(5) 0.0342(2) Uani 1 1 d . . .
Cu2 Cu 0.38349(9) -0.02079(7) 0.48923(7) 0.0477(3) Uani 1 1 d . . .
Mo1 Mo -0.56211(7) 0.79177(6) 1.17799(4) 0.0483(2) Uani 1 1 d . . .
Mo2 Mo -0.21106(8) 0.98818(6) 0.85475(6) 0.0662(3) Uani 1 1 d . . .
Mo3 Mo -0.23723(8) 1.01505(7) 1.06449(8) 0.0774(3) Uani 1 1 d . . .
Mo4 Mo -0.47513(10) 0.98252(6) 0.78926(4) 0.0619(3) Uani 1 1 d . . .
Mo5 Mo -0.52940(7) 0.77189(6) 0.96513(5) 0.0505(2) Uani 1 1 d . . .
Mo6 Mo -0.27074(7) 0.78778(6) 1.03432(5) 0.0561(2) Uani 1 1 d . . .
Si1 Si -0.5000 1.0000 1.0000 0.0259(5) Uani 1 2 d S . .
C24 C 0.2794(10) 0.4980(8) 0.6539(7) 0.067(3) Uani 1 1 d . . .
C25 C 0.1667(11) 0.5268(8) 0.6297(6) 0.066(3) Uani 1 1 d . . .
H2 H 0.1614 0.5339 0.5733 0.079 Uiso 1 1 calc R . .
C26 C 0.0641(9) 0.5445(6) 0.6915(5) 0.049(2) Uani 1 1 d . . .
C21 C 0.0666(7) 0.5308(5) 0.7781(5) 0.0354(15) Uani 1 1 d . . .
C22 C 0.1826(7) 0.4987(6) 0.7977(6) 0.0461(19) Uani 1 1 d . . .
H5 H 0.1883 0.4880 0.8546 0.055 Uiso 1 1 calc R . .
C23 C 0.2903(9) 0.4818(7) 0.7369(6) 0.059(2) Uani 1 1 d . . .
H6 H 0.3670 0.4603 0.7519 0.070 Uiso 1 1 calc R . .
C19 C -0.0471(7) 0.5602(5) 0.8458(4) 0.0328(15) Uani 1 1 d . . .
C18 C -0.0834(7) 0.6766(5) 0.8246(5) 0.0353(15) Uani 1 1 d . . .
H8A H -0.1115 0.7003 0.7708 0.042 Uiso 1 1 calc R . .
H8B H -0.1512 0.6962 0.8698 0.042 Uiso 1 1 calc R . .
C16 C 0.0818(8) 0.7809(6) 0.7489(5) 0.0462(19) Uani 1 1 d . . .
H9 H 0.0603 0.8029 0.6955 0.055 Uiso 1 1 calc R . .
C17 C 0.1700(7) 0.7568(6) 0.8494(5) 0.0437(18) Uani 1 1 d . . .
H10 H 0.2250 0.7597 0.8806 0.052 Uiso 1 1 calc R . .
C14 C -0.1356(10) 0.3533(7) 0.8115(6) 0.063(3) Uani 1 1 d . . .
H11 H -0.1576 0.3782 0.7582 0.076 Uiso 1 1 calc R . .
C15 C -0.0772(8) 0.2581(6) 0.9200(6) 0.049(2) Uani 1 1 d . . .
H12 H -0.0485 0.1997 0.9584 0.059 Uiso 1 1 calc R . .
C20 C -0.1627(7) 0.5208(6) 0.8488(5) 0.0423(18) Uani 1 1 d . . .
H13A H -0.2288 0.5391 0.8954 0.051 Uiso 1 1 calc R . .
H13B H -0.1902 0.5517 0.7951 0.051 Uiso 1 1 calc R . .
C11 C 0.4216(9) 0.4158(6) 0.2732(6) 0.053(2) Uani 1 1 d . . .
C10 C 0.3609(11) 0.4442(7) 0.3463(6) 0.066(3) Uani 1 1 d . . .
H15 H 0.3268 0.5112 0.3464 0.080 Uiso 1 1 calc R . .
C9 C 0.3524(10) 0.3680(7) 0.4209(6) 0.060(3) Uani 1 1 d . . .
C8 C 0.4025(7) 0.2672(5) 0.4253(5) 0.0379(16) Uani 1 1 d . . .
C13 C 0.4614(9) 0.2457(6) 0.3475(5) 0.051(2) Uani 1 1 d . . .
H18 H 0.4959 0.1790 0.3463 0.061 Uiso 1 1 calc R . .
C12 C 0.4718(10) 0.3192(7) 0.2705(6) 0.060(2) Uani 1 1 d . . .
H19 H 0.5120 0.3025 0.2184 0.072 Uiso 1 1 calc R . .
C6 C 0.3875(7) 0.1847(6) 0.5106(5) 0.0397(17) Uani 1 1 d . . .
C7 C 0.2502(7) 0.1791(7) 0.5508(5) 0.048(2) Uani 1 1 d . . .
H21A H 0.2433 0.1262 0.6037 0.058 Uiso 1 1 calc R . .
H21B H 0.2078 0.2425 0.5650 0.058 Uiso 1 1 calc R . .
C2 C 0.0985(9) 0.2127(8) 0.4558(7) 0.065(3) Uani 1 1 d . . .
H22 H 0.0544 0.2738 0.4672 0.078 Uiso 1 1 calc R . .
C1 C 0.1606(8) 0.0845(7) 0.4078(6) 0.058(2) Uani 1 1 d . . .
H23 H 0.1681 0.0374 0.3767 0.070 Uiso 1 1 calc R . .
C3 C 0.7593(9) 0.1786(8) 0.5078(7) 0.062(2) Uani 1 1 d . . .
H24 H 0.8371 0.1445 0.4869 0.075 Uiso 1 1 calc R . .
C4 C 0.6195(10) 0.2916(8) 0.5487(7) 0.064(3) Uani 1 1 d . . .
H25 H 0.5768 0.3517 0.5629 0.077 Uiso 1 1 calc R . .
C5 C 0.4361(7) 0.2077(6) 0.5787(5) 0.0461(19) Uani 1 1 d . . .
H26A H 0.3876 0.2700 0.5922 0.055 Uiso 1 1 calc R . .
H26B H 0.4252 0.1542 0.6310 0.055 Uiso 1 1 calc R . .
N1 N 0.2332(6) 0.0734(6) 0.4613(5) 0.0527(18) Uani 1 1 d . . .
N2 N 0.1916(6) 0.1584(5) 0.4904(4) 0.0472(16) Uani 1 1 d . . .
N3 N 0.0757(8) 0.1687(7) 0.4023(6) 0.073(2) Uani 1 1 d . . .
N4 N 0.6563(7) 0.1419(5) 0.5247(5) 0.0502(17) Uani 1 1 d . . .
N5 N 0.5670(7) 0.2174(5) 0.5507(4) 0.0462(16) Uani 1 1 d . . .
N6 N 0.7411(9) 0.2695(7) 0.5238(6) 0.076(3) Uani 1 1 d . . .
N7 N -0.0983(6) 0.3490(4) 0.9340(4) 0.0371(14) Uani 1 1 d . . .
N8 N -0.1356(6) 0.4107(5) 0.8621(4) 0.0408(15) Uani 1 1 d . . .
N9 N -0.1008(9) 0.2577(6) 0.8453(5) 0.064(2) Uani 1 1 d . . .
N10 N 0.0769(6) 0.7059(4) 0.8836(4) 0.0353(13) Uani 1 1 d . . .
N11 N 0.0210(6) 0.7232(4) 0.8172(4) 0.0357(13) Uani 1 1 d . . .
N12 N 0.1775(7) 0.8037(5) 0.7655(5) 0.0514(17) Uani 1 1 d . . .
O1 O -0.3072(7) 0.9597(5) 0.7901(6) 0.089(3) Uani 1 1 d . . .
O2 O -0.4669(9) 0.9744(6) 0.6898(4) 0.088(3) Uani 1 1 d . . .
O1W O 0.2976(7) 0.9507(5) 0.6466(4) 0.0718(19) Uani 1 1 d . . .
O3 O -0.5481(7) 0.6672(4) 0.9490(4) 0.0663(19) Uani 1 1 d . . .
O2W O 0.3127(7) 0.5131(6) 0.9518(5) 0.078(2) Uani 1 1 d . . .
O4 O -0.4774(6) 0.8436(5) 0.8500(5) 0.080(2) Uani 1 1 d . . .
O3W O 0.7900(15) 0.7487(12) 0.2692(10) 0.188(6) Uiso 1 1 d . . .
O5 O -0.3511(7) 0.9954(5) 1.1723(6) 0.096(3) Uani 1 1 d . . .
O4W O 0.1010(18) 0.6593(14) 0.3988(12) 0.217(7) Uiso 1 1 d . . .
O6 O -0.3099(6) 1.1513(5) 1.0390(5) 0.085(2) Uani 1 1 d . . .
O5W O -0.013(2) 0.8268(16) 0.2977(14) 0.252(9) Uiso 1 1 d . . .
O7 O -0.1138(8) 1.0230(8) 1.0939(7) 0.113(3) Uani 1 1 d . . .
O8 O -0.1713(12) 1.0264(5) 0.9435(6) 0.119(4) Uani 1 1 d . . .
O9 O -0.0786(7) 0.9830(7) 0.7841(6) 0.110(3) Uani 1 1 d . . .
O10 O -0.7188(7) 0.8710(5) 1.1844(6) 0.085(3) Uani 1 1 d . . .
O11 O -0.3669(6) 0.7389(10) 0.9793(5) 0.131(5) Uani 1 1 d . . .
O12 O -0.1601(5) 0.6858(4) 1.0425(4) 0.0471(13) Uani 1 1 d . . .
O13 O -0.2017(11) 0.8566(5) 0.9193(5) 0.114(4) Uani 1 1 d . . .
O14 O -0.2142(11) 0.8711(5) 1.0769(5) 0.112(4) Uani 1 1 d . . .
O15 O -0.3858(6) 0.7558(10) 1.1370(5) 0.119(4) Uani 1 1 d . . .
O16 O -0.5187(7) 0.8771(5) 1.2317(6) 0.081(2) Uani 1 1 d . . .
O17 O -0.5863(7) 0.6948(4) 1.2610(4) 0.0616(17) Uani 1 1 d . . .
O18 O -0.5826(6) 0.7444(10) 1.0884(5) 0.130(5) Uani 1 1 d . . .
O19 O -0.5672(8) 0.9721(6) 1.0984(6) 0.0280(19) Uani 0.50 1 d P . .
O19' O -0.4762(8) 0.8725(6) 1.0340(6) 0.0270(18) Uani 0.50 1 d P . .
O20 O -0.4532(8) 1.0427(7) 1.0608(6) 0.0291(19) Uani 0.50 1 d P . .
O20' O -0.3503(8) 0.9649(6) 0.9897(6) 0.0293(19) Uani 0.50 1 d P . .
O21 O -0.0200(4) 0.5277(3) 0.9281(3) 0.0327(10) Uani 1 1 d . . .
O22 O 0.4512(5) 0.0898(4) 0.4968(3) 0.0412(12) Uani 1 1 d . . .
F1 F 0.4291(6) 0.4891(4) 0.1978(3) 0.0779(18) Uani 1 1 d . . .
F2 F 0.2882(9) 0.3955(5) 0.4953(4) 0.130(4) Uani 1 1 d . . .
F3 F 0.3839(7) 0.4846(6) 0.5905(5) 0.106(2) Uani 1 1 d . . .
F4 F -0.0463(5) 0.5757(5) 0.6680(3) 0.0698(15) Uani 1 1 d . . .

loop_
_atom_site_aniso_label
_atom_site_aniso_U_11
_atom_site_aniso_U_22
_atom_site_aniso_U_33
_atom_site_aniso_U_23
_atom_site_aniso_U_13
_atom_site_aniso_U_12
Cu1 0.0403(5) 0.0312(4) 0.0343(4) -0.0042(3) -0.0123(4) -0.0122(4)
Cu2 0.0324(5) 0.0383(5) 0.0672(7) -0.0057(5) -0.0132(5) -0.0026(4)
Mo1 0.0470(4) 0.0521(4) 0.0356(4) 0.0044(3) -0.0060(3) -0.0121(3)
Mo2 0.0448(4) 0.0530(5) 0.0630(5) 0.0071(4) 0.0133(4) 0.0067(4)
Mo3 0.0484(5) 0.0689(6) 0.1495(10) -0.0642(6) -0.0558(6) 0.0112(4)
Mo4 0.1169(8) 0.0524(4) 0.0286(3) -0.0087(3) -0.0151(4) -0.0395(5)
Mo5 0.0553(5) 0.0487(4) 0.0637(5) -0.0297(4) -0.0209(4) -0.0103(3)
Mo6 0.0494(4) 0.0504(4) 0.0606(5) -0.0196(4) -0.0240(4) 0.0268(4)
Si1 0.0226(12) 0.0273(12) 0.0288(12) -0.0094(10) -0.0092(10) 0.0008(10)
C24 0.058(6) 0.058(6) 0.063(6) -0.019(5) 0.017(5) 0.003(5)
C25 0.082(7) 0.065(6) 0.047(5) -0.022(5) -0.003(5) -0.008(6)
C26 0.059(5) 0.042(4) 0.044(4) -0.014(4) -0.011(4) 0.000(4)
C21 0.040(4) 0.027(3) 0.041(4) -0.008(3) -0.013(3) -0.007(3)
C22 0.042(4) 0.036(4) 0.055(5) -0.005(4) -0.014(4) -0.001(3)
C23 0.047(5) 0.049(5) 0.065(6) -0.008(4) -0.005(4) 0.002(4)
C19 0.037(4) 0.030(3) 0.033(3) -0.005(3) -0.014(3) -0.004(3)
C18 0.037(4) 0.032(4) 0.034(4) -0.005(3) -0.010(3) -0.001(3)
C16 0.051(5) 0.035(4) 0.044(4) -0.001(3) -0.005(4) -0.007(4)
C17 0.042(4) 0.040(4) 0.053(5) -0.006(4) -0.012(4) -0.019(3)
C14 0.091(8) 0.065(6) 0.054(5) -0.016(5) -0.031(5) -0.034(6)
C15 0.049(5) 0.039(4) 0.066(5) -0.016(4) -0.018(4) -0.011(4)
C20 0.041(4) 0.037(4) 0.050(4) -0.002(3) -0.021(4) -0.006(3)
C11 0.063(6) 0.043(5) 0.048(5) 0.006(4) -0.019(4) -0.015(4)
C10 0.106(8) 0.035(4) 0.060(6) -0.008(4) -0.034(6) -0.001(5)
C9 0.092(7) 0.042(5) 0.042(5) -0.019(4) -0.019(5) 0.012(5)
C8 0.044(4) 0.036(4) 0.035(4) -0.007(3) -0.020(3) 0.001(3)
C13 0.066(6) 0.034(4) 0.045(5) -0.013(4) -0.004(4) -0.001(4)
C12 0.081(7) 0.053(5) 0.039(4) -0.014(4) -0.003(4) -0.007(5)
C6 0.043(4) 0.035(4) 0.032(4) -0.001(3) -0.011(3) 0.005(3)
C7 0.040(4) 0.058(5) 0.039(4) -0.010(4) -0.005(3) -0.001(4)
C2 0.056(6) 0.066(6) 0.070(6) -0.015(5) -0.029(5) 0.009(5)
C1 0.043(5) 0.064(6) 0.068(6) -0.023(5) -0.016(4) 0.004(4)
C3 0.046(5) 0.067(6) 0.077(7) -0.021(5) -0.010(5) -0.014(5)
C4 0.067(7) 0.058(6) 0.079(7) -0.027(5) -0.031(6) -0.003(5)
C5 0.045(4) 0.051(5) 0.036(4) -0.008(4) -0.012(3) 0.003(4)
N1 0.035(4) 0.055(4) 0.065(5) -0.015(4) -0.013(3) 0.001(3)
N2 0.032(3) 0.055(4) 0.051(4) -0.015(3) -0.011(3) 0.004(3)
N3 0.056(5) 0.084(6) 0.083(6) -0.032(5) -0.033(5) 0.018(5)
N4 0.047(4) 0.050(4) 0.055(4) -0.010(3) -0.016(3) -0.008(3)
N5 0.049(4) 0.048(4) 0.040(4) -0.010(3) -0.014(3) -0.003(3)
N6 0.067(6) 0.078(6) 0.094(7) -0.027(5) -0.017(5) -0.027(5)
N7 0.039(3) 0.033(3) 0.046(3) -0.009(3) -0.018(3) -0.010(3)
N8 0.040(3) 0.043(4) 0.047(4) -0.008(3) -0.018(3) -0.016(3)
N9 0.096(7) 0.048(4) 0.064(5) -0.015(4) -0.026(5) -0.030(4)
N10 0.036(3) 0.034(3) 0.039(3) -0.007(3) -0.013(3) -0.008(3)
N11 0.035(3) 0.030(3) 0.041(3) -0.004(3) -0.012(3) -0.004(3)
N12 0.054(4) 0.050(4) 0.049(4) -0.001(3) -0.009(3) -0.022(3)
O1 0.084(5) 0.031(3) 0.162(8) -0.010(4) -0.071(6) 0.005(3)
O2 0.153(8) 0.068(5) 0.047(4) -0.026(3) -0.037(4) 0.005(5)
O1W 0.081(5) 0.061(4) 0.060(4) -0.002(3) -0.003(4) -0.016(4)
O3 0.101(5) 0.031(3) 0.065(4) -0.016(3) -0.007(4) -0.017(3)
O2W 0.081(5) 0.082(5) 0.077(5) -0.027(4) -0.018(4) -0.014(4)
O4 0.054(4) 0.040(3) 0.105(6) 0.012(3) 0.006(4) 0.003(3)
O5 0.063(5) 0.042(4) 0.136(7) 0.003(4) 0.011(5) 0.012(3)
O6 0.052(4) 0.046(4) 0.116(6) 0.002(4) 0.012(4) 0.003(3)
O7 0.063(5) 0.142(8) 0.165(9) -0.049(7) -0.071(6) -0.007(5)
O8 0.234(12) 0.037(4) 0.088(6) -0.020(4) -0.058(7) 0.002(5)
O9 0.054(5) 0.105(7) 0.141(8) -0.047(6) 0.037(5) -0.008(5)
O10 0.065(4) 0.039(3) 0.165(8) -0.021(4) -0.062(5) 0.003(3)
O11 0.033(4) 0.323(15) 0.060(4) -0.096(7) -0.001(3) -0.021(6)
O12 0.044(3) 0.036(3) 0.055(3) -0.010(2) -0.015(3) 0.009(2)
O13 0.264(13) 0.036(4) 0.053(4) -0.007(3) -0.055(6) -0.030(5)
O14 0.246(12) 0.037(4) 0.056(4) -0.016(3) -0.041(6) -0.014(5)
O15 0.037(4) 0.279(13) 0.072(5) -0.108(7) -0.007(3) -0.008(6)
O16 0.066(4) 0.036(3) 0.154(7) -0.024(4) -0.058(5) 0.006(3)
O17 0.085(5) 0.033(3) 0.063(4) 0.007(3) -0.025(3) -0.016(3)
O18 0.036(4) 0.307(14) 0.067(5) -0.099(7) -0.007(3) -0.004(6)
O19 0.033(5) 0.023(4) 0.029(5) -0.005(4) -0.010(4) -0.005(4)
O19' 0.024(4) 0.028(4) 0.033(5) -0.010(4) -0.009(4) -0.004(4)
O20 0.030(5) 0.030(5) 0.032(5) -0.014(4) -0.008(4) -0.003(4)
O20' 0.027(5) 0.019(4) 0.039(5) -0.006(4) -0.006(4) -0.002(4)
O21 0.037(3) 0.032(2) 0.032(2) -0.003(2) -0.013(2) -0.010(2)
O22 0.033(3) 0.032(3) 0.047(3) 0.001(2) -0.004(2) -0.004(2)
F1 0.109(5) 0.061(3) 0.053(3) 0.018(3) -0.026(3) -0.025(3)
F2 0.231(10) 0.064(4) 0.053(4) -0.029(3) -0.016(5) 0.052(5)
F3 0.080(5) 0.114(6) 0.096(5) -0.044(4) 0.031(4) 0.000(4)
F4 0.070(4) 0.093(4) 0.050(3) -0.023(3) -0.030(3) 0.002(3)

loop_
_atom_type_symbol
_atom_type_description
_atom_type_scat_dispersion_real
_atom_type_scat_dispersion_imag
_atom_type_scat_source
C C 0.0033 0.0016 'International Tables Vol C Tables 4.2.6.8 and 6.1.1.4'
H H 0.0000 0.0000 'International Tables Vol C Tables 4.2.6.8 and 6.1.1.4'
N N 0.0061 0.0033 'International Tables Vol C Tables 4.2.6.8 and 6.1.1.4'
O O 0.0106 0.0060 'International Tables Vol C Tables 4.2.6.8 and 6.1.1.4'
Cu Cu 0.3201 1.2651 'International Tables Vol C Tables 4.2.6.8 and 6.1.1.4'
Mo Mo -1.6832 0.6857 'International Tables Vol C Tables 4.2.6.8 and 6.1.1.4'
Si Si 0.0817 0.0704 'International Tables Vol C Tables 4.2.6.8 and 6.1.1.4'
F F 0.0171 0.0103 'International Tables Vol C Tables 4.2.6.8 and 6.1.1.4'

loop_
_geom_angle_atom_site_label_1
_geom_angle_atom_site_label_2
_geom_angle_atom_site_label_3
_geom_angle
_geom_angle_site_symmetry_1
_geom_angle_site_symmetry_3
_geom_angle_publ_flag
O21 Cu1 O21 77.3(2) 2_567 . ?
O21 Cu1 N10 166.6(2) 2_567 . ?
O21 Cu1 N10 91.7(2) . . ?
O21 Cu1 N7 93.4(2) 2_567 2_567 ?
O21 Cu1 N7 170.6(2) . 2_567 ?
N10 Cu1 N7 97.7(2) . 2_567 ?
O21 Cu1 O12 94.0(2) 2_567 . ?
O21 Cu1 O12 93.7(2) . . ?
N10 Cu1 O12 94.3(2) . . ?
N7 Cu1 O12 85.0(2) 2_567 . ?
O21 Cu1 Cu1 38.95(13) 2_567 2_567 ?
O21 Cu1 Cu1 38.37(13) . 2_567 ?
N10 Cu1 Cu1 129.63(18) . 2_567 ?
N7 Cu1 Cu1 132.37(18) 2_567 2_567 ?
O12 Cu1 Cu1 94.94(14) . 2_567 ?
O22 Cu2 O22 79.6(2) 2_656 . ?
O22 Cu2 N4 91.8(3) 2_656 2_656 ?
O22 Cu2 N4 170.6(3) . 2_656 ?
O22 Cu2 N1 168.0(3) 2_656 . ?
O22 Cu2 N1 90.5(3) . . ?
N4 Cu2 N1 97.6(3) 2_656 . ?
O22 Cu2 Cu2 39.87(15) 2_656 2_656 ?
O22 Cu2 Cu2 39.73(15) . 2_656 ?
N4 Cu2 Cu2 131.5(2) 2_656 2_656 ?
N1 Cu2 Cu2 129.9(2) . 2_656 ?
O17 Mo1 O10 102.0(4) . . ?
O17 Mo1 O18 101.2(5) . . ?
O10 Mo1 O18 90.9(4) . . ?
O17 Mo1 O16 99.9(3) . . ?
O10 Mo1 O16 88.7(3) . . ?
O18 Mo1 O16 158.5(5) . . ?
O17 Mo1 O15 100.1(4) . . ?
O10 Mo1 O15 157.7(4) . . ?
O18 Mo1 O15 87.3(3) . . ?
O16 Mo1 O15 84.9(4) . . ?
O17 Mo1 O19' 155.3(3) . . ?
O10 Mo1 O19' 96.8(3) . . ?
O18 Mo1 O19' 62.4(4) . . ?
O16 Mo1 O19' 96.2(3) . . ?
O15 Mo1 O19' 62.8(4) . . ?
O17 Mo1 O19 157.5(3) . . ?
O10 Mo1 O19 64.8(3) . . ?
O18 Mo1 O19 97.3(4) . . ?
O16 Mo1 O19 63.2(3) . . ?
O15 Mo1 O19 93.4(4) . . ?
O19' Mo1 O19 46.9(3) . . ?
O9 Mo2 O13 101.8(5) . . ?
O9 Mo2 O8 102.1(5) . . ?
O13 Mo2 O8 90.3(3) . . ?
O9 Mo2 O1 97.8(5) . . ?
O13 Mo2 O1 88.9(4) . . ?
O8 Mo2 O1 159.9(5) . . ?
O9 Mo2 O10 99.7(4) . 2_477 ?
O13 Mo2 O10 158.5(4) . 2_477 ?
O8 Mo2 O10 86.6(3) . 2_477 ?
O1 Mo2 O10 86.8(3) . 2_477 ?
O9 Mo2 O20' 158.9(4) . . ?
O13 Mo2 O20' 65.2(4) . . ?
O8 Mo2 O20' 63.2(4) . . ?
O1 Mo2 O20' 98.5(4) . . ?
O10 Mo2 O20' 94.7(3) 2_477 . ?
O9 Mo2 O19 155.6(4) . 2_477 ?
O13 Mo2 O19 93.7(4) . 2_477 ?
O8 Mo2 O19 96.5(4) . 2_477 ?
O1 Mo2 O19 63.5(3) . 2_477 ?
O10 Mo2 O19 65.6(3) 2_477 2_477 ?
O20' Mo2 O19 45.5(3) . 2_477 ?
O7 Mo3 O6 100.1(4) . . ?
O7 Mo3 O5 100.7(5) . . ?
O6 Mo3 O5 89.5(3) . . ?
O7 Mo3 O8 99.9(5) . . ?
O6 Mo3 O8 89.0(3) . . ?
O5 Mo3 O8 159.2(5) . . ?
O7 Mo3 O14 101.0(5) . . ?
O6 Mo3 O14 158.9(4) . . ?
O5 Mo3 O14 87.2(4) . . ?
O8 Mo3 O14 86.8(3) . . ?
O7 Mo3 O20' 156.9(4) . . ?
O6 Mo3 O20' 95.2(4) . . ?
O5 Mo3 O20' 96.5(4) . . ?
O8 Mo3 O20' 63.0(4) . . ?
O14 Mo3 O20' 64.5(4) . . ?
O7 Mo3 O20 157.9(4) . . ?
O6 Mo3 O20 66.4(3) . . ?
O5 Mo3 O20 63.3(4) . . ?
O8 Mo3 O20 97.3(4) . . ?
O14 Mo3 O20 93.7(4) . . ?
O20' Mo3 O20 45.2(3) . . ?
O2 Mo4 O1 100.6(5) . . ?
O2 Mo4 O5 98.8(5) . 2_477 ?
O1 Mo4 O5 160.5(4) . 2_477 ?
O2 Mo4 O16 99.8(4) . 2_477 ?
O1 Mo4 O16 89.9(3) . 2_477 ?
O5 Mo4 O16 88.5(3) 2_477 2_477 ?
O2 Mo4 O4 99.6(4) . . ?
O1 Mo4 O4 88.2(3) . . ?
O5 Mo4 O4 86.9(3) 2_477 . ?
O16 Mo4 O4 160.5(4) 2_477 . ?
O2 Mo4 O19 159.8(4) . 2_477 ?
O1 Mo4 O19 65.6(4) . 2_477 ?
O5 Mo4 O19 96.1(4) 2_477 2_477 ?
O16 Mo4 O19 66.9(3) 2_477 2_477 ?
O4 Mo4 O19 94.8(3) . 2_477 ?
O2 Mo4 O20 157.7(4) . 2_477 ?
O1 Mo4 O20 96.0(4) . 2_477 ?
O5 Mo4 O20 64.8(4) 2_477 2_477 ?
O16 Mo4 O20 94.9(4) 2_477 2_477 ?
O4 Mo4 O20 66.0(3) . 2_477 ?
O19 Mo4 O20 42.5(3) 2_477 2_477 ?
O3 Mo5 O11 101.8(5) . . ?
O3 Mo5 O4 100.1(3) . . ?
O11 Mo5 O4 90.5(4) . . ?
O3 Mo5 O6 99.3(4) . 2_477 ?
O11 Mo5 O6 158.8(5) . 2_477 ?
O4 Mo5 O6 87.5(3) . 2_477 ?
O3 Mo5 O18 100.0(5) . . ?
O11 Mo5 O18 88.1(3) . . ?
O4 Mo5 O18 159.7(5) . . ?
O6 Mo5 O18 86.6(4) 2_477 . ?
O3 Mo5 O19' 157.2(3) . . ?
O11 Mo5 O19' 64.6(4) . . ?
O4 Mo5 O19' 98.3(3) . . ?
O6 Mo5 O19' 94.8(3) 2_477 . ?
O18 Mo5 O19' 62.9(4) . . ?
O3 Mo5 O20 156.0(3) . 2_477 ?
O11 Mo5 O20 96.0(5) . 2_477 ?
O4 Mo5 O20 63.4(3) . 2_477 ?
O6 Mo5 O20 64.4(3) 2_477 2_477 ?
O18 Mo5 O20 96.7(4) . 2_477 ?
O19' Mo5 O20 46.7(3) . 2_477 ?
O12 Mo6 O14 101.8(4) . . ?
O12 Mo6 O15 102.3(4) . . ?
O14 Mo6 O15 91.2(4) . . ?
O12 Mo6 O13 97.5(4) . . ?
O14 Mo6 O13 89.5(3) . . ?
O15 Mo6 O13 159.6(5) . . ?
O12 Mo6 O11 96.1(4) . . ?
O14 Mo6 O11 161.8(5) . . ?
O15 Mo6 O11 88.1(3) . . ?
O13 Mo6 O11 85.0(4) . . ?
O12 Mo6 O19' 154.0(3) . . ?
O14 Mo6 O19' 100.5(4) . . ?
O15 Mo6 O19' 64.0(4) . . ?
O13 Mo6 O19' 95.8(4) . . ?
O11 Mo6 O19' 63.0(4) . . ?
O12 Mo6 O20' 154.9(3) . . ?
O14 Mo6 O20' 64.4(3) . . ?
O15 Mo6 O20' 99.0(4) . . ?
O13 Mo6 O20' 63.1(3) . . ?
O11 Mo6 O20' 97.7(4) . . ?
O19' Mo6 O20' 50.0(3) . . ?
O20 Si1 O20 180.0(5) 2_477 . ?
O20 Si1 O19 114.8(5) 2_477 . ?
O20 Si1 O19 65.2(5) . . ?
O20 Si1 O19 65.2(5) 2_477 2_477 ?
O20 Si1 O19 114.8(5) . 2_477 ?
O19 Si1 O19 180.000(3) . 2_477 ?
O20 Si1 O20' 69.7(5) 2_477 2_477 ?
O20 Si1 O20' 110.3(5) . 2_477 ?
O19 Si1 O20' 69.9(5) . 2_477 ?
O19 Si1 O20' 110.1(5) 2_477 2_477 ?
O20 Si1 O20' 110.3(5) 2_477 . ?
O20 Si1 O20' 69.7(5) . . ?
O19 Si1 O20' 110.1(5) . . ?
O19 Si1 O20' 69.9(5) 2_477 . ?
O20' Si1 O20' 180.000(1) 2_477 . ?
O20 Si1 O19' 71.8(4) 2_477 . ?
O20 Si1 O19' 108.2(4) . . ?
O19 Si1 O19' 72.6(4) . . ?
O19 Si1 O19' 107.4(4) 2_477 . ?
O20' Si1 O19' 105.5(4) 2_477 . ?
O20' Si1 O19' 74.5(4) . . ?
O20 Si1 O19' 108.2(4) 2_477 2_477 ?
O20 Si1 O19' 71.8(4) . 2_477 ?
O19 Si1 O19' 107.4(4) . 2_477 ?
O19 Si1 O19' 72.6(4) 2_477 2_477 ?
O20' Si1 O19' 74.5(4) 2_477 2_477 ?
O20' Si1 O19' 105.5(4) . 2_477 ?
O19' Si1 O19' 180.000(2) . 2_477 ?
C23 C24 F3 119.6(10) . . ?
C23 C24 C25 123.0(9) . . ?
F3 C24 C25 117.4(10) . . ?
C26 C25 C24 117.4(9) . . ?
C26 C25 H2 121.3 . . ?
C24 C25 H2 121.3 . . ?
F4 C26 C25 117.9(8) . . ?
F4 C26 C21 118.6(7) . . ?
C25 C26 C21 123.5(9) . . ?
C22 C21 C26 115.6(8) . . ?
C22 C21 C19 120.8(7) . . ?
C26 C21 C19 123.3(7) . . ?
C23 C22 C21 123.3(8) . . ?
C23 C22 H5 118.4 . . ?
C21 C22 H5 118.4 . . ?
C24 C23 C22 117.2(9) . . ?
C24 C23 H6 121.4 . . ?
C22 C23 H6 121.4 . . ?
O21 C19 C21 110.4(6) . . ?
O21 C19 C20 108.9(6) . . ?
C21 C19 C20 114.7(6) . . ?
O21 C19 C18 107.9(5) . . ?
C21 C19 C18 108.8(6) . . ?
C20 C19 C18 105.8(6) . . ?
N11 C18 C19 111.0(6) . . ?
N11 C18 H8A 109.4 . . ?
C19 C18 H8A 109.4 . . ?
N11 C18 H8B 109.4 . . ?
C19 C18 H8B 109.4 . . ?
H8A C18 H8B 108.0 . . ?
N11 C16 N12 111.8(7) . . ?
N11 C16 H9 124.1 . . ?
N12 C16 H9 124.1 . . ?
N10 C17 N12 113.8(7) . . ?
N10 C17 H10 123.1 . . ?
N12 C17 H10 123.1 . . ?
N9 C14 N8 112.0(8) . . ?
N9 C14 H11 124.0 . . ?
N8 C14 H11 124.0 . . ?
N7 C15 N9 113.8(8) . . ?
N7 C15 H12 123.1 . . ?
N9 C15 H12 123.1 . . ?
N8 C20 C19 110.4(6) . . ?
N8 C20 H13A 109.6 . . ?
C19 C20 H13A 109.6 . . ?
N8 C20 H13B 109.6 . . ?
C19 C20 H13B 109.6 . . ?
H13A C20 H13B 108.1 . . ?
C10 C11 C12 123.6(8) . . ?
C10 C11 F1 117.5(8) . . ?
C12 C11 F1 118.9(8) . . ?
C11 C10 C9 115.9(8) . . ?
C11 C10 H15 122.0 . . ?
C9 C10 H15 122.0 . . ?
F2 C9 C10 116.5(8) . . ?
F2 C9 C8 118.5(8) . . ?
C10 C9 C8 125.0(8) . . ?
C13 C8 C9 114.7(7) . . ?
C13 C8 C6 122.5(7) . . ?
C9 C8 C6 122.7(7) . . ?
C8 C13 C12 122.7(8) . . ?
C8 C13 H18 118.7 . . ?
C12 C13 H18 118.7 . . ?
C11 C12 C13 118.0(8) . . ?
C11 C12 H19 121.0 . . ?
C13 C12 H19 121.0 . . ?
O22 C6 C5 108.6(6) . . ?
O22 C6 C7 109.5(7) . . ?
C5 C6 C7 105.1(6) . . ?
O22 C6 C8 110.7(6) . . ?
C5 C6 C8 111.6(7) . . ?
C7 C6 C8 111.1(6) . . ?
N2 C7 C6 110.5(6) . . ?
N2 C7 H21A 109.5 . . ?
C6 C7 H21A 109.5 . . ?
N2 C7 H21B 109.5 . . ?
C6 C7 H21B 109.5 . . ?
H21A C7 H21B 108.1 . . ?
N2 C2 N3 111.0(9) . . ?
N2 C2 H22 124.5 . . ?
N3 C2 H22 124.5 . . ?
N1 C1 N3 114.5(9) . . ?
N1 C1 H23 122.8 . . ?
N3 C1 H23 122.8 . . ?
N4 C3 N6 113.9(9) . . ?
N4 C3 H24 123.1 . . ?
N6 C3 H24 123.1 . . ?
N5 C4 N6 110.9(9) . . ?
N5 C4 H25 124.5 . . ?
N6 C4 H25 124.5 . . ?
N5 C5 C6 112.8(6) . . ?
N5 C5 H26A 109.0 . . ?
C6 C5 H26A 109.0 . . ?
N5 C5 H26B 109.0 . . ?
C6 C5 H26B 109.0 . . ?
H26A C5 H26B 107.8 . . ?
C1 N1 N2 102.6(7) . . ?
C1 N1 Cu2 135.3(7) . . ?
N2 N1 Cu2 121.5(5) . . ?
C2 N2 N1 109.4(8) . . ?
C2 N2 C7 129.6(8) . . ?
N1 N2 C7 121.0(7) . . ?
C2 N3 C1 102.5(8) . . ?
C3 N4 N5 102.7(7) . . ?
C3 N4 Cu2 134.8(7) . 2_656 ?
N5 N4 Cu2 122.3(5) . 2_656 ?
C4 N5 N4 109.1(7) . . ?
C4 N5 C5 129.2(8) . . ?
N4 N5 C5 121.7(7) . . ?
C4 N6 C3 103.3(8) . . ?
C15 N7 N8 103.3(6) . . ?
C15 N7 Cu1 132.4(6) . 2_567 ?
N8 N7 Cu1 121.4(4) . 2_567 ?
C14 N8 N7 107.8(7) . . ?
C14 N8 C20 130.6(7) . . ?
N7 N8 C20 121.5(6) . . ?
C14 N9 C15 103.0(7) . . ?
C17 N10 N11 103.5(6) . . ?
C17 N10 Cu1 132.7(5) . . ?
N11 N10 Cu1 121.6(4) . . ?
C16 N11 N10 108.5(6) . . ?
C16 N11 C18 129.0(7) . . ?
N10 N11 C18 122.3(6) . . ?
C16 N12 C17 102.4(7) . . ?
Mo4 O1 Mo2 135.8(5) . . ?
Mo5 O4 Mo4 136.4(4) . . ?
Mo4 O5 Mo3 136.4(5) 2_477 . ?
Mo3 O6 Mo5 137.4(4) . 2_477 ?
Mo2 O8 Mo3 135.9(7) . . ?
Mo1 O10 Mo2 137.2(4) . 2_477 ?
Mo5 O11 Mo6 135.1(6) . . ?
Mo6 O12 Cu1 150.5(3) . . ?
Mo2 O13 Mo6 136.7(5) . . ?
Mo6 O14 Mo3 136.1(5) . . ?
Mo6 O15 Mo1 136.9(6) . . ?
Mo4 O16 Mo1 135.6(4) 2_477 . ?
Mo1 O18 Mo5 136.9(7) . . ?
Si1 O19 O20 57.2(4) . . ?
Si1 O19 Mo4 126.2(5) . 2_477 ?
O20 O19 Mo4 69.1(4) . 2_477 ?
Si1 O19 Mo2 122.0(5) . 2_477 ?
O20 O19 Mo2 133.5(5) . 2_477 ?
Mo4 O19 Mo2 94.7(3) 2_477 2_477 ?
Si1 O19 Mo1 119.8(4) . . ?
O20 O19 Mo1 130.6(5) . . ?
Mo4 O19 Mo1 93.6(3) 2_477 . ?
Mo2 O19 Mo1 92.3(3) 2_477 . ?
Si1 O19' Mo5 122.1(4) . . ?
Si1 O19' Mo6 117.5(4) . . ?
Mo5 O19' Mo6 97.2(3) . . ?
Si1 O19' Mo1 120.7(4) . . ?
Mo5 O19' Mo1 97.6(3) . . ?
Mo6 O19' Mo1 96.2(3) . . ?
Si1 O20 O19 57.7(4) . . ?
Si1 O20 Mo4 126.1(5) . 2_477 ?
O19 O20 Mo4 68.4(4) . 2_477 ?
Si1 O20 Mo3 122.3(5) . . ?
O19 O20 Mo3 135.8(6) . . ?
Mo4 O20 Mo3 95.0(3) 2_477 . ?
Si1 O20 Mo5 119.4(5) . 2_477 ?
O19 O20 Mo5 129.0(5) . 2_477 ?
Mo4 O20 Mo5 94.1(3) 2_477 2_477 ?
Mo3 O20 Mo5 91.5(3) . 2_477 ?
Si1 O20' Mo3 122.7(5) . . ?
Si1 O20' Mo2 122.6(5) . . ?
Mo3 O20' Mo2 97.6(3) . . ?
Si1 O20' Mo6 117.9(4) . . ?
Mo3 O20' Mo6 94.9(3) . . ?
Mo2 O20' Mo6 94.4(3) . . ?
C19 O21 Cu1 127.6(4) . 2_567 ?
C19 O21 Cu1 129.6(4) . . ?
Cu1 O21 Cu1 102.7(2) 2_567 . ?
C6 O22 Cu2 129.5(5) . 2_656 ?
C6 O22 Cu2 128.3(5) . . ?
Cu2 O22 Cu2 100.4(2) 2_656 . ?

loop_
_geom_bond_atom_site_label_1
_geom_bond_atom_site_label_2
_geom_bond_distance
_geom_bond_site_symmetry_2
_geom_bond_publ_flag
Cu1 O21 1.924(5) 2_567 ?
Cu1 O21 1.949(5) . ?
Cu1 N10 1.964(6) . ?
Cu1 N7 1.969(6) 2_567 ?
Cu1 O12 2.418(5) . ?
Cu1 Cu1 3.0247(16) 2_567 ?
Cu2 O22 1.942(5) 2_656 ?
Cu2 O22 1.947(5) . ?
Cu2 N4 1.958(7) 2_656 ?
Cu2 N1 1.971(7) . ?
Cu2 Cu2 2.988(2) 2_656 ?
Mo1 O17 1.646(6) . ?
Mo1 O10 1.858(7) . ?
Mo1 O18 1.887(8) . ?
Mo1 O16 1.910(7) . ?
Mo1 O15 1.932(7) . ?
Mo1 O19' 2.374(9) . ?
Mo1 O19 2.490(8) . ?
Mo2 O9 1.643(7) . ?
Mo2 O13 1.842(7) . ?
Mo2 O8 1.903(9) . ?
Mo2 O1 1.903(8) . ?
Mo2 O10 1.938(6) 2_477 ?
Mo2 O20' 2.354(9) . ?
Mo2 O19 2.412(9) 2_477 ?
Mo3 O7 1.647(7) . ?
Mo3 O6 1.869(6) . ?
Mo3 O5 1.895(8) . ?
Mo3 O8 1.917(9) . ?
Mo3 O14 1.936(7) . ?
Mo3 O20' 2.352(9) . ?
Mo3 O20 2.414(9) . ?
Mo4 O2 1.666(6) . ?
Mo4 O1 1.868(7) . ?
Mo4 O5 1.887(7) 2_477 ?
Mo4 O16 1.892(6) 2_477 ?
Mo4 O4 1.923(6) . ?
Mo4 O19 2.337(9) 2_477 ?
Mo4 O20 2.348(9) 2_477 ?
Mo5 O3 1.646(6) . ?
Mo5 O11 1.861(7) . ?
Mo5 O4 1.889(7) . ?
Mo5 O6 1.898(7) 2_477 ?
Mo5 O18 1.920(7) . ?
Mo5 O19' 2.332(8) . ?
Mo5 O20 2.487(9) 2_477 ?
Mo6 O12 1.666(5) . ?
Mo6 O14 1.844(8) . ?
Mo6 O15 1.858(8) . ?
Mo6 O13 1.916(8) . ?
Mo6 O11 1.948(8) . ?
Mo6 O19' 2.360(9) . ?
Mo6 O20' 2.405(8) . ?
Si1 O20 1.573(8) 2_477 ?
Si1 O20 1.573(8) . ?
Si1 O19 1.582(9) . ?
Si1 O19 1.582(9) 2_477 ?
Si1 O20' 1.634(9) 2_477 ?
Si1 O20' 1.634(9) . ?
Si1 O19' 1.694(9) . ?
Si1 O19' 1.694(9) 2_477 ?
C24 C23 1.364(14) . ?
C24 F3 1.376(10) . ?
C24 C25 1.383(15) . ?
C25 C26 1.356(13) . ?
C25 H2 0.9300 . ?
C26 F4 1.353(10) . ?
C26 C21 1.402(11) . ?
C21 C22 1.386(11) . ?
C21 C19 1.529(10) . ?
C22 C23 1.383(12) . ?
C22 H5 0.9300 . ?
C23 H6 0.9300 . ?
C19 O21 1.403(8) . ?
C19 C20 1.533(10) . ?
C19 C18 1.548(9) . ?
C18 N11 1.454(9) . ?
C18 H8A 0.9700 . ?
C18 H8B 0.9700 . ?
C16 N11 1.316(9) . ?
C16 N12 1.325(11) . ?
C16 H9 0.9300 . ?
C17 N10 1.328(9) . ?
C17 N12 1.343(10) . ?
C17 H10 0.9300 . ?
C14 N9 1.305(12) . ?
C14 N8 1.327(10) . ?
C14 H11 0.9300 . ?
C15 N7 1.323(10) . ?
C15 N9 1.342(11) . ?
C15 H12 0.9300 . ?
C20 N8 1.468(10) . ?
C20 H13A 0.9700 . ?
C20 H13B 0.9700 . ?
C11 C10 1.344(13) . ?
C11 C12 1.353(12) . ?
C11 F1 1.366(9) . ?
C10 C9 1.379(12) . ?
C10 H15 0.9300 . ?
C9 F2 1.366(10) . ?
C9 C8 1.385(11) . ?
C8 C13 1.370(11) . ?
C8 C6 1.543(10) . ?
C13 C12 1.386(12) . ?
C13 H18 0.9300 . ?
C12 H19 0.9300 . ?
C6 O22 1.409(9) . ?
C6 C5 1.530(11) . ?
C6 C7 1.537(11) . ?
C7 N2 1.474(11) . ?
C7 H21A 0.9700 . ?
C7 H21B 0.9700 . ?
C2 N2 1.312(11) . ?
C2 N3 1.330(13) . ?
C2 H22 0.9300 . ?
C1 N1 1.326(11) . ?
C1 N3 1.336(12) . ?
C1 H23 0.9300 . ?
C3 N4 1.325(11) . ?
C3 N6 1.340(13) . ?
C3 H24 0.9300 . ?
C4 N5 1.314(11) . ?
C4 N6 1.321(13) . ?
C4 H25 0.9300 . ?
C5 N5 1.464(10) . ?
C5 H26A 0.9700 . ?
C5 H26B 0.9700 . ?
N1 N2 1.353(10) . ?
N4 N5 1.365(9) . ?
N4 Cu2 1.958(7) 2_656 ?
N7 N8 1.360(8) . ?
N7 Cu1 1.969(6) 2_567 ?
N10 N11 1.353(8) . ?
O5 Mo4 1.887(7) 2_477 ?
O6 Mo5 1.898(7) 2_477 ?
O10 Mo2 1.938(6) 2_477 ?
O16 Mo4 1.892(6) 2_477 ?
O19 O20 1.699(12) . ?
O19 Mo4 2.337(9) 2_477 ?
O19 Mo2 2.412(9) 2_477 ?
O20 Mo4 2.348(9) 2_477 ?
O20 Mo5 2.487(9) 2_477 ?
O21 Cu1 1.924(5) 2_567 ?
O22 Cu2 1.942(5) 2_656 ?

loop_
_geom_torsion_atom_site_label_1
_geom_torsion_atom_site_label_2
_geom_torsion_atom_site_label_3
_geom_torsion_atom_site_label_4
_geom_torsion
_geom_torsion_site_symmetry_1
_geom_torsion_site_symmetry_2
_geom_torsion_site_symmetry_3
_geom_torsion_site_symmetry_4
_geom_torsion_publ_flag
C23 C24 C25 C26 3.5(16) . . . . ?
F3 C24 C25 C26 -177.1(9) . . . . ?
C24 C25 C26 F4 178.1(9) . . . . ?
C24 C25 C26 C21 -2.8(14) . . . . ?
F4 C26 C21 C22 179.9(7) . . . . ?
C25 C26 C21 C22 0.8(12) . . . . ?
F4 C26 C21 C19 -6.9(11) . . . . ?
C25 C26 C21 C19 174.0(8) . . . . ?
C26 C21 C22 C23 0.7(12) . . . . ?
C19 C21 C22 C23 -172.7(7) . . . . ?
F3 C24 C23 C22 178.5(8) . . . . ?
C25 C24 C23 C22 -2.1(15) . . . . ?
C21 C22 C23 C24 -0.1(13) . . . . ?
C22 C21 C19 O21 -13.6(9) . . . . ?
C26 C21 C19 O21 173.5(6) . . . . ?
C22 C21 C19 C20 -137.1(7) . . . . ?
C26 C21 C19 C20 50.0(9) . . . . ?
C22 C21 C19 C18 104.6(7) . . . . ?
C26 C21 C19 C18 -68.2(9) . . . . ?
O21 C19 C18 N11 65.4(7) . . . . ?
C21 C19 C18 N11 -54.4(7) . . . . ?
C20 C19 C18 N11 -178.1(6) . . . . ?
O21 C19 C20 N8 -68.5(8) . . . . ?
C21 C19 C20 N8 55.8(8) . . . . ?
C18 C19 C20 N8 175.8(6) . . . . ?
C12 C11 C10 C9 0.4(16) . . . . ?
F1 C11 C10 C9 178.4(9) . . . . ?
C11 C10 C9 F2 -178.3(10) . . . . ?
C11 C10 C9 C8 0.9(17) . . . . ?
F2 C9 C8 C13 177.7(10) . . . . ?
C10 C9 C8 C13 -1.5(15) . . . . ?
F2 C9 C8 C6 0.6(15) . . . . ?
C10 C9 C8 C6 -178.6(10) . . . . ?
C9 C8 C13 C12 0.9(14) . . . . ?
C6 C8 C13 C12 178.0(9) . . . . ?
C10 C11 C12 C13 -1.0(16) . . . . ?
F1 C11 C12 C13 -178.9(9) . . . . ?
C8 C13 C12 C11 0.3(15) . . . . ?
C13 C8 C6 O22 5.3(11) . . . . ?
C9 C8 C6 O22 -177.9(8) . . . . ?
C13 C8 C6 C5 126.4(8) . . . . ?
C9 C8 C6 C5 -56.7(11) . . . . ?
C13 C8 C6 C7 -116.6(9) . . . . ?
C9 C8 C6 C7 60.3(11) . . . . ?
O22 C6 C7 N2 -64.2(8) . . . . ?
C5 C6 C7 N2 179.3(6) . . . . ?
C8 C6 C7 N2 58.4(9) . . . . ?
O22 C6 C5 N5 63.8(8) . . . . ?
C7 C6 C5 N5 -179.1(6) . . . . ?
C8 C6 C5 N5 -58.6(9) . . . . ?
N3 C1 N1 N2 -1.0(11) . . . . ?
N3 C1 N1 Cu2 -171.7(7) . . . . ?
O22 Cu2 N1 C1 106.2(15) 2_656 . . . ?
O22 Cu2 N1 C1 140.3(9) . . . . ?
N4 Cu2 N1 C1 -34.9(10) 2_656 . . . ?
Cu2 Cu2 N1 C1 134.6(8) 2_656 . . . ?
O22 Cu2 N1 N2 -63.1(16) 2_656 . . . ?
O22 Cu2 N1 N2 -29.1(6) . . . . ?
N4 Cu2 N1 N2 155.8(6) 2_656 . . . ?
Cu2 Cu2 N1 N2 -34.7(8) 2_656 . . . ?
N3 C2 N2 N1 -1.1(12) . . . . ?
N3 C2 N2 C7 178.1(8) . . . . ?
C1 N1 N2 C2 1.2(10) . . . . ?
Cu2 N1 N2 C2 173.6(6) . . . . ?
C1 N1 N2 C7 -178.1(7) . . . . ?
Cu2 N1 N2 C7 -5.8(10) . . . . ?
C6 C7 N2 C2 -119.3(10) . . . . ?
C6 C7 N2 N1 59.9(10) . . . . ?
N2 C2 N3 C1 0.5(12) . . . . ?
N1 C1 N3 C2 0.4(12) . . . . ?
N6 C3 N4 N5 1.9(11) . . . . ?
N6 C3 N4 Cu2 176.2(7) . . . 2_656 ?
N6 C4 N5 N4 -1.0(11) . . . . ?
N6 C4 N5 C5 176.4(8) . . . . ?
C3 N4 N5 C4 -0.5(10) . . . . ?
Cu2 N4 N5 C4 -175.7(6) 2_656 . . . ?
C3 N4 N5 C5 -178.1(7) . . . . ?
Cu2 N4 N5 C5 6.7(10) 2_656 . . . ?
C6 C5 N5 C4 126.5(9) . . . . ?
C6 C5 N5 N4 -56.5(9) . . . . ?
N5 C4 N6 C3 2.0(12) . . . . ?
N4 C3 N6 C4 -2.5(13) . . . . ?
N9 C15 N7 N8 -1.3(9) . . . . ?
N9 C15 N7 Cu1 -161.5(6) . . . 2_567 ?
N9 C14 N8 N7 0.1(11) . . . . ?
N9 C14 N8 C20 177.2(8) . . . . ?
C15 N7 N8 C14 0.7(9) . . . . ?
Cu1 N7 N8 C14 163.6(6) 2_567 . . . ?
C15 N7 N8 C20 -176.7(7) . . . . ?
Cu1 N7 N8 C20 -13.8(9) 2_567 . . . ?
C19 C20 N8 C14 -115.8(9) . . . . ?
C19 C20 N8 N7 61.0(9) . . . . ?
N8 C14 N9 C15 -0.8(12) . . . . ?
N7 C15 N9 C14 1.3(11) . . . . ?
N12 C17 N10 N11 -1.0(9) . . . . ?
N12 C17 N10 Cu1 161.5(6) . . . . ?
O21 Cu1 N10 C17 -105.5(11) 2_567 . . . ?
O21 Cu1 N10 C17 -139.7(7) . . . . ?
N7 Cu1 N10 C17 41.0(7) 2_567 . . . ?
O12 Cu1 N10 C17 126.5(7) . . . . ?
Cu1 Cu1 N10 C17 -133.5(6) 2_567 . . . ?
O21 Cu1 N10 N11 54.4(13) 2_567 . . . ?
O21 Cu1 N10 N11 20.2(5) . . . . ?
N7 Cu1 N10 N11 -159.1(5) 2_567 . . . ?
O12 Cu1 N10 N11 -73.6(5) . . . . ?
Cu1 Cu1 N10 N11 26.4(6) 2_567 . . . ?
N12 C16 N11 N10 0.2(9) . . . . ?
N12 C16 N11 C18 -175.5(7) . . . . ?
C17 N10 N11 C16 0.5(8) . . . . ?
Cu1 N10 N11 C16 -164.5(5) . . . . ?
C17 N10 N11 C18 176.5(6) . . . . ?
Cu1 N10 N11 C18 11.6(9) . . . . ?
C19 C18 N11 C16 114.3(8) . . . . ?
C19 C18 N11 N10 -60.9(8) . . . . ?
N11 C16 N12 C17 -0.7(9) . . . . ?
N10 C17 N12 C16 1.1(10) . . . . ?
O2 Mo4 O1 Mo2 158.3(6) . . . . ?
O5 Mo4 O1 Mo2 -26.9(12) 2_477 . . . ?
O16 Mo4 O1 Mo2 58.3(6) 2_477 . . . ?
O4 Mo4 O1 Mo2 -102.3(6) . . . . ?
O19 Mo4 O1 Mo2 -6.1(5) 2_477 . . . ?
O20 Mo4 O1 Mo2 -36.6(6) 2_477 . . . ?
O9 Mo2 O1 Mo4 -157.5(6) . . . . ?
O13 Mo2 O1 Mo4 100.7(6) . . . . ?
O8 Mo2 O1 Mo4 12.8(12) . . . . ?
O10 Mo2 O1 Mo4 -58.2(6) 2_477 . . . ?
O20' Mo2 O1 Mo4 36.0(6) . . . . ?
O19 Mo2 O1 Mo4 6.0(5) 2_477 . . . ?
O3 Mo5 O4 Mo4 157.7(6) . . . . ?
O11 Mo5 O4 Mo4 -100.2(7) . . . . ?
O6 Mo5 O4 Mo4 58.7(6) 2_477 . . . ?
O18 Mo5 O4 Mo4 -14.4(13) . . . . ?
O19' Mo5 O4 Mo4 -35.8(6) . . . . ?
O20 Mo5 O4 Mo4 -3.8(5) 2_477 . . . ?
O2 Mo4 O4 Mo5 -158.3(7) . . . . ?
O1 Mo4 O4 Mo5 101.3(7) . . . . ?
O5 Mo4 O4 Mo5 -59.9(7) 2_477 . . . ?
O16 Mo4 O4 Mo5 16.5(13) 2_477 . . . ?
O19 Mo4 O4 Mo5 36.0(6) 2_477 . . . ?
O20 Mo4 O4 Mo5 3.9(5) 2_477 . . . ?
O7 Mo3 O5 Mo4 155.9(7) . . . 2_477 ?
O6 Mo3 O5 Mo4 55.7(7) . . . 2_477 ?
O8 Mo3 O5 Mo4 -30.1(12) . . . 2_477 ?
O14 Mo3 O5 Mo4 -103.4(7) . . . 2_477 ?
O20' Mo3 O5 Mo4 -39.5(6) . . . 2_477 ?
O20 Mo3 O5 Mo4 -7.9(5) . . . 2_477 ?
O7 Mo3 O6 Mo5 -154.9(8) . . . 2_477 ?
O5 Mo3 O6 Mo5 -54.1(8) . . . 2_477 ?
O8 Mo3 O6 Mo5 105.2(8) . . . 2_477 ?
O14 Mo3 O6 Mo5 26.9(15) . . . 2_477 ?
O20' Mo3 O6 Mo5 42.4(8) . . . 2_477 ?
O20 Mo3 O6 Mo5 6.7(6) . . . 2_477 ?
O9 Mo2 O8 Mo3 -157.2(7) . . . . ?
O13 Mo2 O8 Mo3 -55.1(7) . . . . ?
O1 Mo2 O8 Mo3 32.5(12) . . . . ?
O10 Mo2 O8 Mo3 103.6(7) 2_477 . . . ?
O20' Mo2 O8 Mo3 6.7(6) . . . . ?
O19 Mo2 O8 Mo3 38.7(7) 2_477 . . . ?
O7 Mo3 O8 Mo2 156.9(7) . . . . ?
O6 Mo3 O8 Mo2 -103.1(7) . . . . ?
O5 Mo3 O8 Mo2 -17.2(13) . . . . ?
O14 Mo3 O8 Mo2 56.2(7) . . . . ?
O20' Mo3 O8 Mo2 -6.7(6) . . . . ?
O20 Mo3 O8 Mo2 -37.1(7) . . . . ?
O17 Mo1 O10 Mo2 157.0(7) . . . 2_477 ?
O18 Mo1 O10 Mo2 -101.3(8) . . . 2_477 ?
O16 Mo1 O10 Mo2 57.1(7) . . . 2_477 ?
O15 Mo1 O10 Mo2 -16.2(14) . . . 2_477 ?
O19' Mo1 O10 Mo2 -39.0(7) . . . 2_477 ?
O19 Mo1 O10 Mo2 -3.7(6) . . . 2_477 ?
O3 Mo5 O11 Mo6 -157.2(8) . . . . ?
O4 Mo5 O11 Mo6 102.3(8) . . . . ?
O6 Mo5 O11 Mo6 18.0(16) 2_477 . . . ?
O18 Mo5 O11 Mo6 -57.5(9) . . . . ?
O19' Mo5 O11 Mo6 3.3(7) . . . . ?
O20 Mo5 O11 Mo6 39.1(8) 2_477 . . . ?
O12 Mo6 O11 Mo5 160.5(8) . . . . ?
O14 Mo6 O11 Mo5 -29.6(17) . . . . ?
O15 Mo6 O11 Mo5 58.3(9) . . . . ?
O13 Mo6 O11 Mo5 -102.5(9) . . . . ?
O19' Mo6 O11 Mo5 -3.3(7) . . . . ?
O20' Mo6 O11 Mo5 -40.5(8) . . . . ?
O14 Mo6 O12 Cu1 -80.1(7) . . . . ?
O15 Mo6 O12 Cu1 -173.9(6) . . . . ?
O13 Mo6 O12 Cu1 11.0(7) . . . . ?
O11 Mo6 O12 Cu1 96.7(7) . . . . ?
O19' Mo6 O12 Cu1 131.2(7) . . . . ?
O20' Mo6 O12 Cu1 -26.5(12) . . . . ?
O21 Cu1 O12 Mo6 -173.1(7) 2_567 . . . ?
O21 Cu1 O12 Mo6 -95.6(7) . . . . ?
N10 Cu1 O12 Mo6 -3.6(7) . . . . ?
N7 Cu1 O12 Mo6 93.8(7) 2_567 . . . ?
Cu1 Cu1 O12 Mo6 -134.0(6) 2_567 . . . ?
O9 Mo2 O13 Mo6 154.3(9) . . . . ?
O8 Mo2 O13 Mo6 51.9(9) . . . . ?
O1 Mo2 O13 Mo6 -108.0(9) . . . . ?
O10 Mo2 O13 Mo6 -29.6(16) 2_477 . . . ?
O20' Mo2 O13 Mo6 -8.2(7) . . . . ?
O19 Mo2 O13 Mo6 -44.7(9) 2_477 . . . ?
O12 Mo6 O13 Mo2 -155.0(8) . . . . ?
O14 Mo6 O13 Mo2 -53.2(9) . . . . ?
O15 Mo6 O13 Mo2 38.9(16) . . . . ?
O11 Mo6 O13 Mo2 109.5(9) . . . . ?
O19' Mo6 O13 Mo2 47.3(9) . . . . ?
O20' Mo6 O13 Mo2 8.1(7) . . . . ?
O12 Mo6 O14 Mo3 155.9(7) . . . . ?
O15 Mo6 O14 Mo3 -101.2(8) . . . . ?
O13 Mo6 O14 Mo3 58.4(8) . . . . ?
O11 Mo6 O14 Mo3 -13.8(18) . . . . ?
O19' Mo6 O14 Mo3 -37.5(8) . . . . ?
O20' Mo6 O14 Mo3 -1.8(7) . . . . ?
O7 Mo3 O14 Mo6 -159.1(8) . . . . ?
O6 Mo3 O14 Mo6 19.1(16) . . . . ?
O5 Mo3 O14 Mo6 100.5(8) . . . . ?
O8 Mo3 O14 Mo6 -59.7(9) . . . . ?
O20' Mo3 O14 Mo6 1.9(7) . . . . ?
O20 Mo3 O14 Mo6 37.5(8) . . . . ?
O12 Mo6 O15 Mo1 -153.7(8) . . . . ?
O14 Mo6 O15 Mo1 103.9(8) . . . . ?
O13 Mo6 O15 Mo1 12.1(17) . . . . ?
O11 Mo6 O15 Mo1 -57.9(9) . . . . ?
O19' Mo6 O15 Mo1 2.8(7) . . . . ?
O20' Mo6 O15 Mo1 39.6(8) . . . . ?
O17 Mo1 O15 Mo6 158.3(8) . . . . ?
O10 Mo1 O15 Mo6 -28.3(14) . . . . ?
O18 Mo1 O15 Mo6 57.4(9) . . . . ?
O16 Mo1 O15 Mo6 -102.5(8) . . . . ?
O19' Mo1 O15 Mo6 -2.8(7) . . . . ?
O19 Mo1 O15 Mo6 -39.7(8) . . . . ?
O17 Mo1 O16 Mo4 -154.9(6) . . . 2_477 ?
O10 Mo1 O16 Mo4 -52.9(7) . . . 2_477 ?
O18 Mo1 O16 Mo4 36.3(13) . . . 2_477 ?
O15 Mo1 O16 Mo4 105.7(7) . . . 2_477 ?
O19' Mo1 O16 Mo4 43.8(7) . . . 2_477 ?
O19 Mo1 O16 Mo4 9.3(5) . . . 2_477 ?
O17 Mo1 O18 Mo5 -156.1(7) . . . . ?
O10 Mo1 O18 Mo5 101.4(8) . . . . ?
O16 Mo1 O18 Mo5 12.6(15) . . . . ?
O15 Mo1 O18 Mo5 -56.4(8) . . . . ?
O19' Mo1 O18 Mo5 4.2(6) . . . . ?
O19 Mo1 O18 Mo5 36.7(8) . . . . ?
O3 Mo5 O18 Mo1 159.7(8) . . . . ?
O11 Mo5 O18 Mo1 58.1(8) . . . . ?
O4 Mo5 O18 Mo1 -28.2(14) . . . . ?
O6 Mo5 O18 Mo1 -101.4(8) 2_477 . . . ?
O19' Mo5 O18 Mo1 -4.3(6) . . . . ?
O20 Mo5 O18 Mo1 -37.7(8) 2_477 . . . ?
O20 Si1 O19 O20 180.000(2) 2_477 . . . ?
O20' Si1 O19 O20 -125.2(5) 2_477 . . . ?
O20' Si1 O19 O20 54.8(5) . . . . ?
O19' Si1 O19 O20 120.5(5) . . . . ?
O19' Si1 O19 O20 -59.5(5) 2_477 . . . ?
O20 Si1 O19 Mo4 179.0(5) 2_477 . . 2_477 ?
O20 Si1 O19 Mo4 -1.0(5) . . . 2_477 ?
O20' Si1 O19 Mo4 -126.2(6) 2_477 . . 2_477 ?
O20' Si1 O19 Mo4 53.8(6) . . . 2_477 ?
O19' Si1 O19 Mo4 119.4(6) . . . 2_477 ?
O19' Si1 O19 Mo4 -60.6(6) 2_477 . . 2_477 ?
O20 Si1 O19 Mo2 -55.7(6) 2_477 . . 2_477 ?
O20 Si1 O19 Mo2 124.3(6) . . . 2_477 ?
O20' Si1 O19 Mo2 -1.0(4) 2_477 . . 2_477 ?
O20' Si1 O19 Mo2 179.0(4) . . . 2_477 ?
O19' Si1 O19 Mo2 -115.3(6) . . . 2_477 ?
O19' Si1 O19 Mo2 64.7(6) 2_477 . . 2_477 ?
O20 Si1 O19 Mo1 58.5(6) 2_477 . . . ?
O20 Si1 O19 Mo1 -121.5(6) . . . . ?
O20' Si1 O19 Mo1 113.3(6) 2_477 . . . ?
O20' Si1 O19 Mo1 -66.7(6) . . . . ?
O19' Si1 O19 Mo1 -1.0(4) . . . . ?
O19' Si1 O19 Mo1 179.0(4) 2_477 . . . ?
O17 Mo1 O19 Si1 175.1(6) . . . . ?
O10 Mo1 O19 Si1 -127.3(6) . . . . ?
O18 Mo1 O19 Si1 -39.7(6) . . . . ?
O16 Mo1 O19 Si1 130.6(6) . . . . ?
O15 Mo1 O19 Si1 48.0(5) . . . . ?
O19' Mo1 O19 Si1 1.0(4) . . . . ?
O17 Mo1 O19 O20 104.6(10) . . . . ?
O10 Mo1 O19 O20 162.2(8) . . . . ?
O18 Mo1 O19 O20 -110.3(7) . . . . ?
O16 Mo1 O19 O20 60.0(7) . . . . ?
O15 Mo1 O19 O20 -22.6(7) . . . . ?
O19' Mo1 O19 O20 -69.6(7) . . . . ?
O17 Mo1 O19 Mo4 39.3(9) . . . 2_477 ?
O10 Mo1 O19 Mo4 96.9(4) . . . 2_477 ?
O18 Mo1 O19 Mo4 -175.6(3) . . . 2_477 ?
O16 Mo1 O19 Mo4 -5.3(3) . . . 2_477 ?
O15 Mo1 O19 Mo4 -87.8(3) . . . 2_477 ?
O19' Mo1 O19 Mo4 -134.9(5) . . . 2_477 ?
O17 Mo1 O19 Mo2 -55.6(9) . . . 2_477 ?
O10 Mo1 O19 Mo2 2.0(3) . . . 2_477 ?
O18 Mo1 O19 Mo2 89.5(3) . . . 2_477 ?
O16 Mo1 O19 Mo2 -100.1(4) . . . 2_477 ?
O15 Mo1 O19 Mo2 177.3(3) . . . 2_477 ?
O19' Mo1 O19 Mo2 130.2(5) . . . 2_477 ?
O20 Si1 O19' Mo5 0.2(5) 2_477 . . . ?
O20 Si1 O19' Mo5 -179.8(5) . . . . ?
O19 Si1 O19' Mo5 124.7(6) . . . . ?
O19 Si1 O19' Mo5 -55.3(6) 2_477 . . . ?
O20' Si1 O19' Mo5 62.1(6) 2_477 . . . ?
O20' Si1 O19' Mo5 -117.9(6) . . . . ?
O20 Si1 O19' Mo6 119.7(6) 2_477 . . . ?
O20 Si1 O19' Mo6 -60.3(6) . . . . ?
O19 Si1 O19' Mo6 -115.7(6) . . . . ?
O19 Si1 O19' Mo6 64.3(6) 2_477 . . . ?
O20' Si1 O19' Mo6 -178.3(4) 2_477 . . . ?
O20' Si1 O19' Mo6 1.7(4) . . . . ?
O20 Si1 O19' Mo1 -123.4(6) 2_477 . . . ?
O20 Si1 O19' Mo1 56.6(6) . . . . ?
O19 Si1 O19' Mo1 1.1(5) . . . . ?
O19 Si1 O19' Mo1 -178.9(5) 2_477 . . . ?
O20' Si1 O19' Mo1 -61.5(6) 2_477 . . . ?
O20' Si1 O19' Mo1 118.5(6) . . . . ?
O3 Mo5 O19' Si1 -176.0(7) . . . . ?
O11 Mo5 O19' Si1 127.0(7) . . . . ?
O4 Mo5 O19' Si1 40.4(5) . . . . ?
O6 Mo5 O19' Si1 -47.7(5) 2_477 . . . ?
O18 Mo5 O19' Si1 -131.4(6) . . . . ?
O20 Mo5 O19' Si1 -0.1(4) 2_477 . . . ?
O3 Mo5 O19' Mo6 55.1(9) . . . . ?
O11 Mo5 O19' Mo6 -2.0(4) . . . . ?
O4 Mo5 O19' Mo6 -88.5(3) . . . . ?
O6 Mo5 O19' Mo6 -176.7(3) 2_477 . . . ?
O18 Mo5 O19' Mo6 99.6(4) . . . . ?
O20 Mo5 O19' Mo6 -129.1(5) 2_477 . . . ?
O3 Mo5 O19' Mo1 -42.2(10) . . . . ?
O11 Mo5 O19' Mo1 -99.3(4) . . . . ?
O4 Mo5 O19' Mo1 174.2(3) . . . . ?
O6 Mo5 O19' Mo1 86.0(3) 2_477 . . . ?
O18 Mo5 O19' Mo1 2.3(3) . . . . ?
O20 Mo5 O19' Mo1 133.6(5) 2_477 . . . ?
O12 Mo6 O19' Si1 -169.3(5) . . . . ?
O14 Mo6 O19' Si1 41.8(5) . . . . ?
O15 Mo6 O19' Si1 127.9(6) . . . . ?
O13 Mo6 O19' Si1 -48.8(5) . . . . ?
O11 Mo6 O19' Si1 -130.1(6) . . . . ?
O20' Mo6 O19' Si1 -1.4(4) . . . . ?
O12 Mo6 O19' Mo5 -37.3(8) . . . . ?
O14 Mo6 O19' Mo5 173.8(3) . . . . ?
O15 Mo6 O19' Mo5 -100.0(4) . . . . ?
O13 Mo6 O19' Mo5 83.2(3) . . . . ?
O11 Mo6 O19' Mo5 1.9(4) . . . . ?
O20' Mo6 O19' Mo5 130.6(5) . . . . ?
O12 Mo6 O19' Mo1 61.2(7) . . . . ?
O14 Mo6 O19' Mo1 -87.7(3) . . . . ?
O15 Mo6 O19' Mo1 -1.5(4) . . . . ?
O13 Mo6 O19' Mo1 -178.3(3) . . . . ?
O11 Mo6 O19' Mo1 100.4(4) . . . . ?
O20' Mo6 O19' Mo1 -130.9(5) . . . . ?
O17 Mo1 O19' Si1 -175.6(6) . . . . ?
O10 Mo1 O19' Si1 44.8(5) . . . . ?
O18 Mo1 O19' Si1 132.2(6) . . . . ?
O16 Mo1 O19' Si1 -44.7(5) . . . . ?
O15 Mo1 O19' Si1 -125.7(6) . . . . ?
O19 Mo1 O19' Si1 -0.9(4) . . . . ?
O17 Mo1 O19' Mo5 49.8(8) . . . . ?
O10 Mo1 O19' Mo5 -89.8(3) . . . . ?
O18 Mo1 O19' Mo5 -2.4(3) . . . . ?
O16 Mo1 O19' Mo5 -179.3(3) . . . . ?
O15 Mo1 O19' Mo5 99.7(4) . . . . ?
O19 Mo1 O19' Mo5 -135.5(5) . . . . ?
O17 Mo1 O19' Mo6 -48.3(8) . . . . ?
O10 Mo1 O19' Mo6 172.0(3) . . . . ?
O18 Mo1 O19' Mo6 -100.6(4) . . . . ?
O16 Mo1 O19' Mo6 82.5(3) . . . . ?
O15 Mo1 O19' Mo6 1.5(4) . . . . ?
O19 Mo1 O19' Mo6 126.3(5) . . . . ?
O19 Si1 O20 O19 180.000(2) 2_477 . . . ?
O20' Si1 O20 O19 54.9(5) 2_477 . . . ?
O20' Si1 O20 O19 -125.1(5) . . . . ?
O19' Si1 O20 O19 -60.0(5) . . . . ?
O19' Si1 O20 O19 120.0(5) 2_477 . . . ?
O19 Si1 O20 Mo4 1.0(5) . . . 2_477 ?
O19 Si1 O20 Mo4 -179.0(5) 2_477 . . 2_477 ?
O20' Si1 O20 Mo4 55.9(7) 2_477 . . 2_477 ?
O20' Si1 O20 Mo4 -124.1(7) . . . 2_477 ?
O19' Si1 O20 Mo4 -59.0(6) . . . 2_477 ?
O19' Si1 O20 Mo4 121.0(6) 2_477 . . 2_477 ?
O19 Si1 O20 Mo3 127.1(7) . . . . ?
O19 Si1 O20 Mo3 -52.9(7) 2_477 . . . ?
O20' Si1 O20 Mo3 -178.0(5) 2_477 . . . ?
O20' Si1 O20 Mo3 2.0(5) . . . . ?
O19' Si1 O20 Mo3 67.1(6) . . . . ?
O19' Si1 O20 Mo3 -112.9(6) 2_477 . . . ?
O19 Si1 O20 Mo5 -119.8(6) . . . 2_477 ?
O19 Si1 O20 Mo5 60.2(6) 2_477 . . 2_477 ?
O20' Si1 O20 Mo5 -64.9(6) 2_477 . . 2_477 ?
O20' Si1 O20 Mo5 115.1(6) . . . 2_477 ?
O19' Si1 O20 Mo5 -179.8(4) . . . 2_477 ?
O19' Si1 O20 Mo5 0.2(4) 2_477 . . 2_477 ?
Mo4 O19 O20 Si1 179.1(4) 2_477 . . . ?
Mo2 O19 O20 Si1 -104.8(7) 2_477 . . . ?
Mo1 O19 O20 Si1 103.0(6) . . . . ?
Si1 O19 O20 Mo4 -179.1(4) . . . 2_477 ?
Mo2 O19 O20 Mo4 76.0(6) 2_477 . . 2_477 ?
Mo1 O19 O20 Mo4 -76.1(6) . . . 2_477 ?
Si1 O19 O20 Mo3 -104.9(7) . . . . ?
Mo4 O19 O20 Mo3 74.2(7) 2_477 . . . ?
Mo2 O19 O20 Mo3 150.3(5) 2_477 . . . ?
Mo1 O19 O20 Mo3 -1.9(11) . . . . ?
Si1 O19 O20 Mo5 103.7(6) . . . 2_477 ?
Mo4 O19 O20 Mo5 -77.2(5) 2_477 . . 2_477 ?
Mo2 O19 O20 Mo5 -1.2(11) 2_477 . . 2_477 ?
Mo1 O19 O20 Mo5 -153.3(4) . . . 2_477 ?
O7 Mo3 O20 Si1 178.5(10) . . . . ?
O6 Mo3 O20 Si1 123.2(6) . . . . ?
O5 Mo3 O20 Si1 -134.6(6) . . . . ?
O8 Mo3 O20 Si1 37.6(6) . . . . ?
O14 Mo3 O20 Si1 -49.6(6) . . . . ?
O20' Mo3 O20 Si1 -1.8(4) . . . . ?
O7 Mo3 O20 O19 -106.4(13) . . . . ?
O6 Mo3 O20 O19 -161.7(9) . . . . ?
O5 Mo3 O20 O19 -59.5(7) . . . . ?
O8 Mo3 O20 O19 112.7(8) . . . . ?
O14 Mo3 O20 O19 25.5(8) . . . . ?
O20' Mo3 O20 O19 73.3(8) . . . . ?
O7 Mo3 O20 Mo4 -42.4(13) . . . 2_477 ?
O6 Mo3 O20 Mo4 -97.7(4) . . . 2_477 ?
O5 Mo3 O20 Mo4 4.4(3) . . . 2_477 ?
O8 Mo3 O20 Mo4 176.6(3) . . . 2_477 ?
O14 Mo3 O20 Mo4 89.4(3) . . . 2_477 ?
O20' Mo3 O20 Mo4 137.2(5) . . . 2_477 ?
O7 Mo3 O20 Mo5 51.8(12) . . . 2_477 ?
O6 Mo3 O20 Mo5 -3.5(3) . . . 2_477 ?
O5 Mo3 O20 Mo5 98.6(3) . . . 2_477 ?
O8 Mo3 O20 Mo5 -89.1(3) . . . 2_477 ?
O14 Mo3 O20 Mo5 -176.3(3) . . . 2_477 ?
O20' Mo3 O20 Mo5 -128.6(5) . . . 2_477 ?
O20 Si1 O20' Mo3 177.9(5) 2_477 . . . ?
O20 Si1 O20' Mo3 -2.1(5) . . . . ?
O19 Si1 O20' Mo3 -54.3(6) . . . . ?
O19 Si1 O20' Mo3 125.7(6) 2_477 . . . ?
O19' Si1 O20' Mo3 -118.7(6) . . . . ?
O19' Si1 O20' Mo3 61.3(6) 2_477 . . . ?
O20 Si1 O20' Mo2 51.3(6) 2_477 . . . ?
O20 Si1 O20' Mo2 -128.7(6) . . . . ?
O19 Si1 O20' Mo2 179.0(5) . . . . ?
O19 Si1 O20' Mo2 -1.0(5) 2_477 . . . ?
O19' Si1 O20' Mo2 114.6(6) . . . . ?
O19' Si1 O20' Mo2 -65.4(6) 2_477 . . . ?
O20 Si1 O20' Mo6 -65.0(6) 2_477 . . . ?
O20 Si1 O20' Mo6 115.0(6) . . . . ?
O19 Si1 O20' Mo6 62.8(6) . . . . ?
O19 Si1 O20' Mo6 -117.2(6) 2_477 . . . ?
O19' Si1 O20' Mo6 -1.6(4) . . . . ?
O19' Si1 O20' Mo6 178.4(4) 2_477 . . . ?
O7 Mo3 O20' Si1 -178.6(10) . . . . ?
O6 Mo3 O20' Si1 -47.1(6) . . . . ?
O5 Mo3 O20' Si1 43.0(5) . . . . ?
O8 Mo3 O20' Si1 -133.2(6) . . . . ?
O14 Mo3 O20' Si1 126.8(6) . . . . ?
O20 Mo3 O20' Si1 1.8(4) . . . . ?
O7 Mo3 O20' Mo2 -41.6(12) . . . . ?
O6 Mo3 O20' Mo2 90.0(3) . . . . ?
O5 Mo3 O20' Mo2 -179.9(3) . . . . ?
O8 Mo3 O20' Mo2 3.8(3) . . . . ?
O14 Mo3 O20' Mo2 -96.2(4) . . . . ?
O20 Mo3 O20' Mo2 138.8(5) . . . . ?
O7 Mo3 O20' Mo6 53.6(12) . . . . ?
O6 Mo3 O20' Mo6 -174.9(3) . . . . ?
O5 Mo3 O20' Mo6 -84.8(3) . . . . ?
O8 Mo3 O20' Mo6 98.9(4) . . . . ?
O14 Mo3 O20' Mo6 -1.0(4) . . . . ?
O20 Mo3 O20' Mo6 -126.0(5) . . . . ?
O9 Mo2 O20' Si1 -177.9(9) . . . . ?
O13 Mo2 O20' Si1 -122.8(6) . . . . ?
O8 Mo2 O20' Si1 133.3(6) . . . . ?
O1 Mo2 O20' Si1 -38.0(5) . . . . ?
O10 Mo2 O20' Si1 49.4(5) 2_477 . . . ?
O19 Mo2 O20' Si1 0.8(4) 2_477 . . . ?
O9 Mo2 O20' Mo3 45.0(12) . . . . ?
O13 Mo2 O20' Mo3 100.1(4) . . . . ?
O8 Mo2 O20' Mo3 -3.8(3) . . . . ?
O1 Mo2 O20' Mo3 -175.1(3) . . . . ?
O10 Mo2 O20' Mo3 -87.7(3) 2_477 . . . ?
O19 Mo2 O20' Mo3 -136.3(5) 2_477 . . . ?
O9 Mo2 O20' Mo6 -50.6(12) . . . . ?
O13 Mo2 O20' Mo6 4.5(4) . . . . ?
O8 Mo2 O20' Mo6 -99.4(4) . . . . ?
O1 Mo2 O20' Mo6 89.3(3) . . . . ?
O10 Mo2 O20' Mo6 176.8(3) 2_477 . . . ?
O19 Mo2 O20' Mo6 128.2(5) 2_477 . . . ?
O12 Mo6 O20' Si1 168.9(5) . . . . ?
O14 Mo6 O20' Si1 -130.2(6) . . . . ?
O15 Mo6 O20' Si1 -43.2(6) . . . . ?
O13 Mo6 O20' Si1 126.4(7) . . . . ?
O11 Mo6 O20' Si1 46.0(5) . . . . ?
O19' Mo6 O20' Si1 1.5(4) . . . . ?
O12 Mo6 O20' Mo3 -59.8(8) . . . . ?
O14 Mo6 O20' Mo3 1.1(4) . . . . ?
O15 Mo6 O20' Mo3 88.0(3) . . . . ?
O13 Mo6 O20' Mo3 -102.4(4) . . . . ?
O11 Mo6 O20' Mo3 177.3(3) . . . . ?
O19' Mo6 O20' Mo3 132.8(5) . . . . ?
O12 Mo6 O20' Mo2 38.2(8) . . . . ?
O14 Mo6 O20' Mo2 99.1(4) . . . . ?
O15 Mo6 O20' Mo2 -174.0(3) . . . . ?
O13 Mo6 O20' Mo2 -4.4(4) . . . . ?
O11 Mo6 O20' Mo2 -84.7(3) . . . . ?
O19' Mo6 O20' Mo2 -129.3(5) . . . . ?
C21 C19 O21 Cu1 -92.3(6) . . . 2_567 ?
C20 C19 O21 Cu1 34.6(8) . . . 2_567 ?
C18 C19 O21 Cu1 149.0(5) . . . 2_567 ?
C21 C19 O21 Cu1 90.4(6) . . . . ?
C20 C19 O21 Cu1 -142.8(5) . . . . ?
C18 C19 O21 Cu1 -28.3(8) . . . . ?
O21 Cu1 O21 C19 177.8(7) 2_567 . . . ?
N10 Cu1 O21 C19 -9.8(6) . . . . ?
O12 Cu1 O21 C19 84.5(6) . . . . ?
Cu1 Cu1 O21 C19 177.8(7) 2_567 . . . ?
O21 Cu1 O21 Cu1 0.0 2_567 . . 2_567 ?
N10 Cu1 O21 Cu1 172.3(3) . . . 2_567 ?
O12 Cu1 O21 Cu1 -93.3(2) . . . 2_567 ?
C5 C6 O22 Cu2 -27.5(8) . . . 2_656 ?
C7 C6 O22 Cu2 -141.8(5) . . . 2_656 ?
C8 C6 O22 Cu2 95.4(7) . . . 2_656 ?
C5 C6 O22 Cu2 134.2(6) . . . . ?
C7 C6 O22 Cu2 19.9(8) . . . . ?
C8 C6 O22 Cu2 -102.8(6) . . . . ?
O22 Cu2 O22 C6 -165.8(7) 2_656 . . . ?
N1 Cu2 O22 C6 21.0(6) . . . . ?
Cu2 Cu2 O22 C6 -165.8(7) 2_656 . . . ?
O22 Cu2 O22 Cu2 0.0 2_656 . . 2_656 ?
N1 Cu2 O22 Cu2 -173.2(3) . . . 2_656 ?
